data_8107050
loop_
_publ_author_name
'Mabkhot, Yahia N.'
'Ghabbour, Hazem A.'
'Al-Aizari, Faiz A.'
'Al-Showiman, Salim'

_publ_section_title
;
 Crystal structure of
 1-(2,3-dihydro-4-methyl-3-phenyl-2-thioxothiazol-5-yl)-1-ethanone,
 C12H11NOS2
;
_journal_issue 3
_journal_name_full 'Zeitschrift f\"ur Kristallographie - New Crystal Structures'
_journal_page_first 925
_journal_page_last 926
_journal_paper_doi 10.1515/ncrs-2016-0008
_journal_volume 231
_journal_year 2016
_chemical_formula_sum 'C12 H11 N O S2'
_chemical_formula_weight 249.34
_space_group_IT_number 14
_space_group_name_Hall '-P 2yn'
_space_group_name_H-M_alt 'P 1 21/n 1'
_symmetry_cell_setting monoclinic
_symmetry_Int_Tables_number 14
_symmetry_space_group_name_Hall '-P 2yn'
_symmetry_space_group_name_H-M 'P 1 21/n 1'
_atom_sites_solution_hydrogens geom
_atom_sites_solution_primary direct
_atom_sites_solution_secondary difmap
_cell_angle_alpha 90.00
_cell_angle_beta 98.189(2)
_cell_angle_gamma 90.00
_cell_formula_units_Z 4
_cell_length_a 12.4674(6)
_cell_length_b 6.7357(3)
_cell_length_c 14.0709(6)
_cell_measurement_reflns_used 8596
_cell_measurement_temperature 100(2)
_cell_measurement_theta_max 32.78
_cell_measurement_theta_min 2.36
_cell_volume 1169.58(9)
_computing_cell_refinement 'Bruker SAINT'
_computing_data_collection 'Bruker APEX2'
_computing_data_reduction 'Bruker SAINT'
_computing_molecular_graphics 'Bruker SHELXTL'
_computing_publication_material 'Bruker SHELXTL'
_computing_structure_refinement 'SHELXL-2014 (Sheldrick 2014)'
_computing_structure_solution 'SHELXS-97 (Sheldrick 2008)'
_diffrn_ambient_temperature 100(2)
_diffrn_measured_fraction_theta_full 0.999
_diffrn_measured_fraction_theta_max 0.999
_diffrn_measurement_device_type 'Bruker APEX-II D8 venture'
_diffrn_measurement_method '\f and \w scans'
_diffrn_radiation_monochromator graphite
_diffrn_radiation_source 'fine-focus micro tube'
_diffrn_radiation_type MoK\a
_diffrn_radiation_wavelength 0.71073
_diffrn_reflns_av_R_equivalents 0.0554
_diffrn_reflns_av_sigmaI/netI 0.0299
_diffrn_reflns_limit_h_max 14
_diffrn_reflns_limit_h_min -14
_diffrn_reflns_limit_k_max 8
_diffrn_reflns_limit_k_min -7
_diffrn_reflns_limit_l_max 16
_diffrn_reflns_limit_l_min -16
_diffrn_reflns_number 16903
_diffrn_reflns_theta_full 24.99
_diffrn_reflns_theta_max 24.99
_diffrn_reflns_theta_min 2.93
_diffrn_standards_decay_% .
_diffrn_standards_interval_count .
_diffrn_standards_interval_time .
_diffrn_standards_number 0
_exptl_absorpt_coefficient_mu 0.431
_exptl_absorpt_correction_T_max 0.9481
_exptl_absorpt_correction_T_min 0.8175
_exptl_absorpt_correction_type multi-scan
_exptl_absorpt_process_details SADABS_Bruker_2014
_exptl_crystal_colour yellow
_exptl_crystal_density_diffrn 1.416
_exptl_crystal_density_method 'not measured'
_exptl_crystal_description block
_exptl_crystal_F_000 520
_exptl_crystal_size_max 0.49
_exptl_crystal_size_mid 0.45
_exptl_crystal_size_min 0.13
_refine_diff_density_max 0.264
_refine_diff_density_min -0.300
_refine_diff_density_rms 0.061
_refine_ls_extinction_method none
_refine_ls_goodness_of_fit_ref 1.037
_refine_ls_hydrogen_treatment mixed
_refine_ls_matrix_type full
_refine_ls_number_parameters 147
_refine_ls_number_reflns 2049
_refine_ls_number_restraints 0
_refine_ls_restrained_S_all 1.037
_refine_ls_R_factor_all 0.0434
_refine_ls_R_factor_gt 0.0316
_refine_ls_shift/su_max 0.002
_refine_ls_shift/su_mean 0.000
_refine_ls_structure_factor_coef Fsqd
_refine_ls_weighting_details 'calc w=1/[\s^2^(Fo^2^)+(0.0351P)^2^+0.8856P] where P=(Fo^2^+2Fc^2^)/3'
_refine_ls_weighting_scheme calc
_refine_ls_wR_factor_gt 0.0738
_refine_ls_wR_factor_ref 0.0802
_reflns_number_gt 1679
_reflns_number_total 2049
_reflns_threshold_expression >2sigma(I)
_cod_data_source_file suppl_ncrs-2016-0008_suppl.cif
_cod_data_source_block a_a
_cod_original_sg_symbol_H-M 'P 21/n'
_cod_database_code 8107050

loop_
_symmetry_equiv_pos_as_xyz
'x, y, z'
'-x+1/2, y+1/2, -z+1/2'
'-x, -y, -z'
'x-1/2, -y-1/2, z-1/2'

loop_
_atom_site_label
_atom_site_type_symbol
_atom_site_fract_x
_atom_site_fract_y
_atom_site_fract_z
_atom_site_U_iso_or_equiv
_atom_site_adp_type
_atom_site_occupancy
_atom_site_symmetry_multiplicity
_atom_site_calc_flag
_atom_site_refinement_flags
_atom_site_disorder_assembly
_atom_site_disorder_group
S1 S 0.71608(4) 0.28622(7) 0.84497(3) 0.01236(14) Uani 1 1 d . . .
S2 S 0.49533(4) 0.28767(8) 0.90468(3) 0.01677(15) Uani 1 1 d . . .
O1 O 0.91334(11) 0.2919(2) 0.76908(10) 0.0222(3) Uani 1 1 d . . .
N1 N 0.54533(12) 0.2873(2) 0.72320(11) 0.0119(3) Uani 1 1 d . . .
C1 C 0.57605(15) 0.2869(3) 0.82127(13) 0.0123(4) Uani 1 1 d . . .
C2 C 0.72826(15) 0.2867(3) 0.72273(13) 0.0126(4) Uani 1 1 d . . .
C3 C 0.62924(15) 0.2865(3) 0.66783(13) 0.0137(4) Uani 1 1 d . . .
C4 C 0.83983(16) 0.2879(3) 0.70054(14) 0.0153(4) Uani 1 1 d . . .
C5 C 0.86423(17) 0.2856(3) 0.59957(15) 0.0201(4) Uani 1 1 d . . .
H5A H 0.9428 0.2785 0.6000 0.030 Uiso 1 1 calc R . .
H5B H 0.8362 0.4071 0.5667 0.030 Uiso 1 1 calc R . .
H5C H 0.8297 0.1699 0.5658 0.030 Uiso 1 1 calc R . .
C6 C 0.60242(17) 0.2860(4) 0.56090(14) 0.0238(5) Uani 1 1 d . . .
H6A H 0.6445 0.3892 0.5339 0.036 Uiso 1 1 calc R . .
H6B H 0.5249 0.3123 0.5427 0.036 Uiso 1 1 calc R . .
H6C H 0.6202 0.1560 0.5360 0.036 Uiso 1 1 calc R . .
C7 C 0.43146(15) 0.2935(3) 0.68402(13) 0.0150(4) Uani 1 1 d . . .
C8 C 0.37913(17) 0.1191(3) 0.65377(14) 0.0230(5) Uani 1 1 d . . .
H8A H 0.4172 -0.0034 0.6571 0.028 Uiso 1 1 calc R . .
C9 C 0.26913(18) 0.1276(4) 0.61828(15) 0.0320(6) Uani 1 1 d . . .
H9A H 0.2315 0.0100 0.5960 0.038 Uiso 1 1 calc R . .
C10 C 0.21436(18) 0.3068(4) 0.61538(15) 0.0310(6) Uani 1 1 d . . .
H10A H 0.1393 0.3114 0.5912 0.037 Uiso 1 1 calc R . .
C11 C 0.26791(17) 0.4785(4) 0.64726(14) 0.0273(5) Uani 1 1 d . . .
H11A H 0.2296 0.6006 0.6455 0.033 Uiso 1 1 calc R . .
C12 C 0.37804(16) 0.4732(3) 0.68194(13) 0.0201(5) Uani 1 1 d . . .
H12A H 0.4157 0.5909 0.7038 0.024 Uiso 1 1 calc R . .

loop_
_atom_site_aniso_label
_atom_site_aniso_U_11
_atom_site_aniso_U_22
_atom_site_aniso_U_33
_atom_site_aniso_U_23
_atom_site_aniso_U_13
_atom_site_aniso_U_12
S1 0.0100(3) 0.0144(3) 0.0130(2) -0.00017(19) 0.00264(18) 0.00008(19)
S2 0.0122(3) 0.0267(3) 0.0123(2) 0.0008(2) 0.00478(19) 0.0009(2)
O1 0.0132(8) 0.0278(8) 0.0264(8) -0.0004(7) 0.0048(6) 0.0005(6)
N1 0.0098(8) 0.0147(8) 0.0112(8) 0.0002(7) 0.0016(6) 0.0005(7)
C1 0.0118(10) 0.0098(9) 0.0150(10) 0.0004(8) 0.0013(8) -0.0001(8)
C2 0.0149(10) 0.0102(9) 0.0138(10) 0.0005(8) 0.0057(8) 0.0011(8)
C3 0.0148(10) 0.0115(9) 0.0161(9) 0.0014(8) 0.0063(8) 0.0008(8)
C4 0.0143(10) 0.0089(9) 0.0241(11) 0.0002(8) 0.0069(9) 0.0020(8)
C5 0.0176(11) 0.0199(10) 0.0253(11) 0.0001(9) 0.0111(9) 0.0009(9)
C6 0.0191(11) 0.0387(13) 0.0144(10) 0.0025(9) 0.0047(8) 0.0025(10)
C7 0.0095(10) 0.0263(11) 0.0093(9) 0.0025(8) 0.0013(7) -0.0003(9)
C8 0.0216(12) 0.0293(13) 0.0181(10) -0.0035(9) 0.0029(9) -0.0049(10)
C9 0.0238(13) 0.0512(16) 0.0199(11) -0.0069(11) -0.0005(9) -0.0171(12)
C10 0.0115(11) 0.0665(19) 0.0145(10) 0.0030(11) 0.0001(8) -0.0003(11)
C11 0.0170(12) 0.0465(15) 0.0183(11) 0.0066(10) 0.0026(9) 0.0095(11)
C12 0.0149(11) 0.0289(13) 0.0167(10) 0.0027(9) 0.0028(8) 0.0019(9)

loop_
_atom_type_symbol
_atom_type_description
_atom_type_scat_dispersion_real
_atom_type_scat_dispersion_imag
_atom_type_scat_source
C C 0.0033 0.0016 'International Tables Vol C Tables 4.2.6.8 and 6.1.1.4'
H H 0.0000 0.0000 'International Tables Vol C Tables 4.2.6.8 and 6.1.1.4'
N N 0.0061 0.0033 'International Tables Vol C Tables 4.2.6.8 and 6.1.1.4'
O O 0.0106 0.0060 'International Tables Vol C Tables 4.2.6.8 and 6.1.1.4'
S S 0.1246 0.1234 'International Tables Vol C Tables 4.2.6.8 and 6.1.1.4'

loop_
_geom_angle_atom_site_label_1
_geom_angle_atom_site_label_2
_geom_angle_atom_site_label_3
_geom_angle
_geom_angle_site_symmetry_1
_geom_angle_site_symmetry_3
C1 S1 C2 92.12(9) . .
C1 N1 C3 115.90(15) . .
C1 N1 C7 119.91(15) . .
C3 N1 C7 124.17(15) . .
N1 C1 S2 126.93(14) . .
N1 C1 S1 108.78(13) . .
S2 C1 S1 124.29(11) . .
C3 C2 C4 133.64(17) . .
C3 C2 S1 111.09(14) . .
C4 C2 S1 115.27(14) . .
C2 C3 N1 112.11(16) . .
C2 C3 C6 128.82(18) . .
N1 C3 C6 119.07(17) . .
O1 C4 C2 117.07(17) . .
O1 C4 C5 120.98(18) . .
C2 C4 C5 121.95(17) . .
C4 C5 H5A 109.5 . .
C4 C5 H5B 109.5 . .
H5A C5 H5B 109.5 . .
C4 C5 H5C 109.5 . .
H5A C5 H5C 109.5 . .
H5B C5 H5C 109.5 . .
C3 C6 H6A 109.5 . .
C3 C6 H6B 109.5 . .
H6A C6 H6B 109.5 . .
C3 C6 H6C 109.5 . .
H6A C6 H6C 109.5 . .
H6B C6 H6C 109.5 . .
C12 C7 C8 122.29(18) . .
C12 C7 N1 118.53(18) . .
C8 C7 N1 119.13(18) . .
C7 C8 C9 118.3(2) . .
C7 C8 H8A 120.9 . .
C9 C8 H8A 120.9 . .
C10 C9 C8 120.2(2) . .
C10 C9 H9A 119.9 . .
C8 C9 H9A 119.9 . .
C11 C10 C9 120.5(2) . .
C11 C10 H10A 119.7 . .
C9 C10 H10A 119.7 . .
C10 C11 C12 120.1(2) . .
C10 C11 H11A 120.0 . .
C12 C11 H11A 120.0 . .
C7 C12 C11 118.7(2) . .
C7 C12 H12A 120.7 . .
C11 C12 H12A 120.7 . .

loop_
_geom_bond_atom_site_label_1
_geom_bond_atom_site_label_2
_geom_bond_distance
_geom_bond_site_symmetry_2
S1 C1 1.7301(19) .
S1 C2 1.7482(18) .
S2 C1 1.6513(19) .
O1 C4 1.232(2) .
N1 C1 1.379(2) .
N1 C3 1.391(2) .
N1 C7 1.449(2) .
C2 C3 1.360(3) .
C2 C4 1.468(3) .
C3 C6 1.494(3) .
C4 C5 1.495(3) .
C5 H5A 0.9800 .
C5 H5B 0.9800 .
C5 H5C 0.9800 .
C6 H6A 0.9800 .
C6 H6B 0.9800 .
C6 H6C 0.9800 .
C7 C12 1.380(3) .
C7 C8 1.381(3) .
C8 C9 1.392(3) .
C8 H8A 0.9500 .
C9 C10 1.385(4) .
C9 H9A 0.9500 .
C10 C11 1.378(3) .
C10 H10A 0.9500 .
C11 C12 1.391(3) .
C11 H11A 0.9500 .
C12 H12A 0.9500 .

loop_
_geom_torsion_atom_site_label_1
_geom_torsion_atom_site_label_2
_geom_torsion_atom_site_label_3
_geom_torsion_atom_site_label_4
_geom_torsion
_geom_torsion_site_symmetry_1
_geom_torsion_site_symmetry_2
_geom_torsion_site_symmetry_3
_geom_torsion_site_symmetry_4
C3 N1 C1 S2 179.99(15) . . . .
C7 N1 C1 S2 1.6(3) . . . .
C3 N1 C1 S1 0.1(2) . . . .
C7 N1 C1 S1 -178.27(14) . . . .
C2 S1 C1 N1 0.07(15) . . . .
C2 S1 C1 S2 -179.80(13) . . . .
C1 S1 C2 C3 -0.25(16) . . . .
C1 S1 C2 C4 179.54(15) . . . .
C4 C2 C3 N1 -179.4(2) . . . .
S1 C2 C3 N1 0.4(2) . . . .
C4 C2 C3 C6 0.5(4) . . . .
S1 C2 C3 C6 -179.72(18) . . . .
C1 N1 C3 C2 -0.3(2) . . . .
C7 N1 C3 C2 177.99(17) . . . .
C1 N1 C3 C6 179.75(17) . . . .
C7 N1 C3 C6 -1.9(3) . . . .
C3 C2 C4 O1 178.5(2) . . . .
S1 C2 C4 O1 -1.2(2) . . . .
C3 C2 C4 C5 -1.1(3) . . . .
S1 C2 C4 C5 179.17(15) . . . .
C1 N1 C7 C12 78.6(2) . . . .
C3 N1 C7 C12 -99.7(2) . . . .
C1 N1 C7 C8 -98.8(2) . . . .
C3 N1 C7 C8 82.9(2) . . . .
C12 C7 C8 C9 1.3(3) . . . .
N1 C7 C8 C9 178.61(17) . . . .
C7 C8 C9 C10 -1.1(3) . . . .
C8 C9 C10 C11 0.2(3) . . . .
C9 C10 C11 C12 0.6(3) . . . .
C8 C7 C12 C11 -0.6(3) . . . .
N1 C7 C12 C11 -177.94(17) . . . .
C10 C11 C12 C7 -0.3(3) . . . .
